data_4035205
loop_
_publ_author_name
'Li, Shuang'
'Wang, Jing'
'Xia, Peng-Ju'
'Zhao, Qing-Lan'
'Wang, Chao-Ming'
'Xiao, Jun-An'
'Chen, Xiao-Qing'
'Xiang, Hao-Yue'
'Yang, Hua'

_publ_section_title
;
 Organocatalytic Domino Entry to an Octahydroacridine Scaffold Bearing
 Three Contiguous Stereocenters.
;
_journal_issue 19
_journal_name_full 'The Journal of organic chemistry'
_journal_page_first 12284
_journal_page_last 12290
_journal_paper_doi 10.1021/acs.joc.8b01875
_journal_volume 83
_journal_year 2018
_chemical_absolute_configuration ad
_chemical_formula_sum 'C21 H23 N O5 S'
_chemical_formula_weight 401.46
_space_group_IT_number 4
_space_group_name_Hall 'P 2yb'
_space_group_name_H-M_alt 'P 1 21 1'
_symmetry_cell_setting monoclinic
_symmetry_space_group_name_H-M 'P 1 21 1'
_atom_sites_solution_hydrogens geom
_atom_sites_solution_primary direct
_atom_sites_solution_secondary difmap
_audit_creation_method SHELXL-97
_cell_angle_alpha 90.00
_cell_angle_beta 95.447(4)
_cell_angle_gamma 90.00
_cell_formula_units_Z 2
_cell_length_a 8.7508(6)
_cell_length_b 7.8977(5)
_cell_length_c 14.1765(11)
_cell_measurement_reflns_used 3899
_cell_measurement_temperature 296(2)
_cell_measurement_theta_max 27.55
_cell_measurement_theta_min 2.96
_cell_volume 975.33(12)
_computing_structure_refinement 'SHELXL-97 (Sheldrick, 1997)'
_computing_structure_solution 'SHELXS-97 (Sheldrick, 1990)'
_diffrn_ambient_temperature 296(2)
_diffrn_measured_fraction_theta_full 0.990
_diffrn_measured_fraction_theta_max 0.990
_diffrn_measurement_device_type 'CCD area detector'
_diffrn_measurement_method 'phi and omega scans'
_diffrn_radiation_monochromator graphite
_diffrn_radiation_source 'fine-focus sealed tube'
_diffrn_radiation_type MoK\a
_diffrn_radiation_wavelength 0.71073
_diffrn_reflns_av_R_equivalents 0.0099
_diffrn_reflns_av_sigmaI/netI 0.0166
_diffrn_reflns_limit_h_max 11
_diffrn_reflns_limit_h_min -11
_diffrn_reflns_limit_k_max 9
_diffrn_reflns_limit_k_min -10
_diffrn_reflns_limit_l_max 18
_diffrn_reflns_limit_l_min -17
_diffrn_reflns_number 6567
_diffrn_reflns_theta_full 27.55
_diffrn_reflns_theta_max 27.55
_diffrn_reflns_theta_min 2.96
_exptl_absorpt_coefficient_mu 0.199
_exptl_crystal_colour COLORLESS
_exptl_crystal_density_diffrn 1.367
_exptl_crystal_density_method 'not measured'
_exptl_crystal_description BAR
_exptl_crystal_F_000 424
_exptl_crystal_size_max 0.3
_exptl_crystal_size_mid 0.2
_exptl_crystal_size_min 0.2
_refine_diff_density_max 0.762
_refine_diff_density_min -0.350
_refine_diff_density_rms 0.057
_refine_ls_abs_structure_details 'Flack H D (1983), Acta Cryst. A39, 876-881'
_refine_ls_abs_structure_Flack 0.02(8)
_refine_ls_extinction_method none
_refine_ls_goodness_of_fit_ref 1.043
_refine_ls_hydrogen_treatment mixed
_refine_ls_matrix_type full
_refine_ls_number_parameters 256
_refine_ls_number_reflns 3899
_refine_ls_number_restraints 1
_refine_ls_restrained_S_all 1.043
_refine_ls_R_factor_all 0.0442
_refine_ls_R_factor_gt 0.0427
_refine_ls_shift/su_max 0.044
_refine_ls_shift/su_mean 0.002
_refine_ls_structure_factor_coef Fsqd
_refine_ls_weighting_details 'calc w=1/[\s^2^(Fo^2^)+(0.0919P)^2^+0.1800P] where P=(Fo^2^+2Fc^2^)/3'
_refine_ls_weighting_scheme calc
_refine_ls_wR_factor_gt 0.1258
_refine_ls_wR_factor_ref 0.1282
_reflns_number_gt 3762
_reflns_number_total 3899
_reflns_threshold_expression >2sigma(I)
_cod_data_source_file jo8b01875_si_001.cif
_cod_data_source_block ja
_cod_depositor_comments
;
The following automatic conversions were performed:

data item '_symmetry_cell_setting' value 'Monoclinic' was changed to
'monoclinic' in accordance with the
/home/data/users/saulius/crontab/automatic-downloads/current/ACS/lib/dictionaries/cif_core.dic
dictionary named 'cif_core.dic' version 2.4.2 last updated on
2011-04-26.

Automatic conversion script
Id: cif_fix_values 6909 2019-04-08 15:41:33Z antanas 
;
_cod_original_sg_symbol_H-M P2(1)
_cod_database_code 4035205

loop_
_symmetry_equiv_pos_as_xyz
'x, y, z'
'-x, y+1/2, -z'

loop_
_atom_site_label
_atom_site_type_symbol
_atom_site_fract_x
_atom_site_fract_y
_atom_site_fract_z
_atom_site_U_iso_or_equiv
_atom_site_adp_type
_atom_site_occupancy
_atom_site_symmetry_multiplicity
_atom_site_calc_flag
_atom_site_refinement_flags
S1 S -0.00150(5) 0.24952(8) 0.21920(4) 0.04631(17) Uani 1 1 d .
O5 O 0.58711(17) 0.4420(2) 0.20349(12) 0.0447(4) Uani 1 1 d .
H5 H 0.6360 0.3854 0.1683 0.067 Uiso 1 1 calc R
N1 N 0.14768(17) 0.2254(3) 0.15596(13) 0.0384(4) Uani 1 1 d .
O4 O 0.5487(2) 0.2457(3) 0.03703(13) 0.0587(5) Uani 1 1 d .
O1 O -0.12266(18) 0.3141(3) 0.15456(16) 0.0637(6) Uani 1 1 d .
O3 O 0.6312(2) -0.1321(3) 0.34694(15) 0.0582(5) Uani 1 1 d .
C5 C 0.2736(2) 0.1265(3) 0.19862(15) 0.0345(4) Uani 1 1 d .
C20 C 0.4259(3) 0.3138(3) 0.02058(16) 0.0407(5) Uani 1 1 d .
C3 C 0.3720(3) -0.1361(3) 0.26690(18) 0.0435(5) Uani 1 1 d .
H3 H 0.3578 -0.2497 0.2808 0.052 Uiso 1 1 calc R
C8 C 0.0497(2) 0.4089(3) 0.30298(16) 0.0426(5) Uani 1 1 d .
O2 O -0.0224(2) 0.0962(3) 0.26894(19) 0.0700(6) Uani 1 1 d .
C6 C 0.4151(2) 0.2038(3) 0.22429(14) 0.0325(4) Uani 1 1 d .
C16 C 0.1779(2) 0.3793(3) 0.09745(16) 0.0430(5) Uani 1 1 d .
H16 H 0.1374 0.4763 0.1303 0.052 Uiso 1 1 calc R
C21 C 0.4326(2) 0.3866(3) 0.19560(14) 0.0348(4) Uani 1 1 d .
H21 H 0.3782 0.4557 0.2391 0.042 Uiso 1 1 calc R
C15 C 0.3507(2) 0.4107(3) 0.09668(14) 0.0344(4) Uani 1 1 d .
H15 H 0.3616 0.5309 0.0816 0.041 Uiso 1 1 calc R
C1 C 0.5328(2) 0.1118(3) 0.27183(16) 0.0397(4) Uani 1 1 d .
H1 H 0.6276 0.1626 0.2878 0.048 Uiso 1 1 calc R
C2 C 0.5100(2) -0.0564(3) 0.29591(16) 0.0416(5) Uani 1 1 d .
C9 C 0.1634(3) 0.3795(4) 0.37638(18) 0.0532(6) Uani 1 1 d .
H9 H 0.2109 0.2743 0.3827 0.064 Uiso 1 1 calc R
C4 C 0.2554(2) -0.0447(3) 0.21699(18) 0.0431(5) Uani 1 1 d .
H4 H 0.1642 -0.0986 0.1956 0.052 Uiso 1 1 calc R
C11 C 0.1368(3) 0.6668(4) 0.4311(2) 0.0594(7) Uani 1 1 d .
C12 C 0.0214(3) 0.6922(4) 0.3590(2) 0.0583(7) Uani 1 1 d .
H12 H -0.0274 0.7969 0.3532 0.070 Uiso 1 1 calc R
C10 C 0.2048(3) 0.5061(5) 0.4392(2) 0.0613(7) Uani 1 1 d .
H10 H 0.2800 0.4852 0.4887 0.074 Uiso 1 1 calc R
C13 C -0.0230(3) 0.5649(4) 0.29512(19) 0.0496(6) Uani 1 1 d .
H13 H -0.1013 0.5838 0.2472 0.059 Uiso 1 1 calc R
C17 C 0.0957(4) 0.3791(6) -0.0009(2) 0.0694(9) Uani 1 1 d .
H17A H -0.0098 0.3441 0.0025 0.083 Uiso 1 1 calc R
H17B H 0.0945 0.4934 -0.0261 0.083 Uiso 1 1 calc R
C18 C 0.1677(4) 0.2666(6) -0.0653(3) 0.0847(12) Uani 1 1 d .
H18A H 0.1099 0.2706 -0.1271 0.102 Uiso 1 1 calc R
H18B H 0.1637 0.1514 -0.0419 0.102 Uiso 1 1 calc R
C19 C 0.3384(4) 0.3146(4) -0.07588(18) 0.0617(7) Uani 1 1 d .
H19A H 0.3831 0.2335 -0.1167 0.074 Uiso 1 1 calc R
H19B H 0.3434 0.4260 -0.1042 0.074 Uiso 1 1 calc R
C7 C 0.6079(3) -0.2949(4) 0.3845(2) 0.0571(7) Uani 1 1 d .
H7A H 0.5920 -0.3751 0.3336 0.086 Uiso 1 1 calc R
H7B H 0.5193 -0.2930 0.4196 0.086 Uiso 1 1 calc R
H7C H 0.6965 -0.3271 0.4257 0.086 Uiso 1 1 calc R
C14 C 0.1882(5) 0.8074(6) 0.4978(3) 0.0882(12) Uani 1 1 d .
H14A H 0.2911 0.8398 0.4877 0.132 Uiso 1 1 calc R
H14B H 0.1852 0.7696 0.5619 0.132 Uiso 1 1 calc R
H14C H 0.1211 0.9029 0.4863 0.132 Uiso 1 1 calc R

loop_
_atom_site_aniso_label
_atom_site_aniso_U_11
_atom_site_aniso_U_22
_atom_site_aniso_U_33
_atom_site_aniso_U_23
_atom_site_aniso_U_13
_atom_site_aniso_U_12
S1 0.0258(2) 0.0474(3) 0.0673(4) 0.0062(3) 0.0124(2) -0.0007(2)
O5 0.0342(7) 0.0423(8) 0.0578(9) -0.0080(8) 0.0056(6) -0.0110(6)
N1 0.0250(6) 0.0397(10) 0.0509(10) 0.0014(8) 0.0049(6) -0.0012(7)
O4 0.0499(9) 0.0719(12) 0.0563(10) -0.0125(11) 0.0152(7) 0.0148(10)
O1 0.0267(7) 0.0792(14) 0.0842(14) -0.0010(12) 0.0004(8) 0.0050(8)
O3 0.0468(9) 0.0581(11) 0.0663(11) 0.0141(10) -0.0116(8) 0.0005(8)
C5 0.0277(8) 0.0358(9) 0.0404(10) -0.0047(8) 0.0046(7) -0.0003(7)
C20 0.0469(11) 0.0368(9) 0.0401(11) -0.0025(9) 0.0128(8) -0.0007(9)
C3 0.0414(10) 0.0326(10) 0.0565(13) -0.0015(10) 0.0048(9) -0.0009(9)
C8 0.0339(10) 0.0509(13) 0.0452(11) 0.0089(10) 0.0149(8) 0.0054(9)
O2 0.0505(10) 0.0532(12) 0.1116(18) 0.0191(12) 0.0358(11) -0.0039(9)
C6 0.0289(8) 0.0349(10) 0.0341(9) -0.0045(8) 0.0050(6) -0.0016(7)
C16 0.0331(9) 0.0510(12) 0.0450(11) 0.0068(10) 0.0045(8) 0.0020(9)
C21 0.0308(9) 0.0341(9) 0.0402(10) -0.0070(9) 0.0070(7) -0.0018(7)
C15 0.0326(9) 0.0317(9) 0.0397(10) -0.0014(8) 0.0081(7) -0.0012(7)
C1 0.0300(8) 0.0468(12) 0.0416(10) -0.0034(10) -0.0010(7) -0.0061(9)
C2 0.0369(10) 0.0459(12) 0.0418(10) -0.0010(10) 0.0021(8) 0.0041(9)
C9 0.0496(12) 0.0612(15) 0.0501(13) 0.0137(13) 0.0111(10) 0.0172(12)
C4 0.0347(10) 0.0373(10) 0.0566(13) -0.0043(10) 0.0010(8) -0.0058(8)
C11 0.0605(15) 0.0700(17) 0.0520(14) -0.0003(14) 0.0275(12) -0.0009(13)
C12 0.0598(15) 0.0490(14) 0.0689(17) 0.0105(13) 0.0211(13) 0.0082(11)
C10 0.0571(14) 0.085(2) 0.0429(13) 0.0068(15) 0.0079(11) 0.0110(15)
C13 0.0446(11) 0.0501(13) 0.0550(14) 0.0145(12) 0.0098(10) 0.0095(10)
C17 0.0561(15) 0.096(3) 0.0546(15) 0.0098(18) -0.0033(11) 0.0035(16)
C18 0.079(2) 0.094(3) 0.074(2) -0.024(2) -0.0264(16) 0.015(2)
C19 0.085(2) 0.0635(16) 0.0365(12) -0.0067(12) 0.0049(11) 0.0214(15)
C7 0.0615(15) 0.0511(15) 0.0569(15) 0.0033(12) -0.0034(11) 0.0119(12)
C14 0.094(3) 0.098(3) 0.077(2) -0.023(2) 0.0267(19) -0.001(2)

loop_
_atom_type_symbol
_atom_type_description
_atom_type_scat_dispersion_real
_atom_type_scat_dispersion_imag
_atom_type_scat_source
C C 0.0033 0.0016 'International Tables Vol C Tables 4.2.6.8 and 6.1.1.4'
H H 0.0000 0.0000 'International Tables Vol C Tables 4.2.6.8 and 6.1.1.4'
N N 0.0061 0.0033 'International Tables Vol C Tables 4.2.6.8 and 6.1.1.4'
O O 0.0106 0.0060 'International Tables Vol C Tables 4.2.6.8 and 6.1.1.4'
S S 0.1246 0.1234 'International Tables Vol C Tables 4.2.6.8 and 6.1.1.4'

loop_
_geom_angle_atom_site_label_1
_geom_angle_atom_site_label_2
_geom_angle_atom_site_label_3
_geom_angle
O2 S1 O1 120.00(14)
O2 S1 N1 108.33(11)
O1 S1 N1 105.54(11)
O2 S1 C8 108.12(13)
O1 S1 C8 107.67(13)
N1 S1 C8 106.44(10)
C21 O5 H5 109.5
C5 N1 C16 120.15(15)
C5 N1 S1 116.43(14)
C16 N1 S1 113.06(14)
C2 O3 C7 117.7(2)
C4 C5 C6 119.40(19)
C4 C5 N1 120.77(18)
C6 C5 N1 119.81(19)
O4 C20 C19 123.1(2)
O4 C20 C15 121.7(2)
C19 C20 C15 115.2(2)
C4 C3 C2 119.5(2)
C4 C3 H3 120.3
C2 C3 H3 120.3
C13 C8 C9 120.0(2)
C13 C8 S1 119.7(2)
C9 C8 S1 120.29(19)
C1 C6 C5 119.89(19)
C1 C6 C21 122.89(17)
C5 C6 C21 117.20(17)
C17 C16 N1 114.5(2)
C17 C16 C15 112.2(2)
N1 C16 C15 111.00(17)
C17 C16 H16 106.2
N1 C16 H16 106.2
C15 C16 H16 106.2
O5 C21 C6 113.23(17)
O5 C21 C15 113.34(16)
C6 C21 C15 108.42(16)
O5 C21 H21 107.2
C6 C21 H21 107.2
C15 C21 H21 107.2
C20 C15 C21 113.06(17)
C20 C15 C16 114.63(18)
C21 C15 C16 110.55(16)
C20 C15 H15 105.9
C21 C15 H15 105.9
C16 C15 H15 105.9
C6 C1 C2 120.26(19)
C6 C1 H1 119.9
C2 C1 H1 119.9
O3 C2 C3 124.7(2)
O3 C2 C1 115.2(2)
C3 C2 C1 120.1(2)
C10 C9 C8 119.5(3)
C10 C9 H9 120.2
C8 C9 H9 120.2
C3 C4 C5 120.7(2)
C3 C4 H4 119.7
C5 C4 H4 119.7
C12 C11 C10 117.8(3)
C12 C11 C14 120.9(3)
C10 C11 C14 121.3(3)
C11 C12 C13 121.2(3)
C11 C12 H12 119.4
C13 C12 H12 119.4
C9 C10 C11 121.7(3)
C9 C10 H10 119.1
C11 C10 H10 119.1
C8 C13 C12 119.7(3)
C8 C13 H13 120.2
C12 C13 H13 120.2
C18 C17 C16 112.5(3)
C18 C17 H17A 109.1
C16 C17 H17A 109.1
C18 C17 H17B 109.1
C16 C17 H17B 109.1
H17A C17 H17B 107.8
C17 C18 C19 112.7(3)
C17 C18 H18A 109.1
C19 C18 H18A 109.1
C17 C18 H18B 109.0
C19 C18 H18B 109.0
H18A C18 H18B 107.8
C20 C19 C18 108.7(2)
C20 C19 H19A 109.9
C18 C19 H19A 109.9
C20 C19 H19B 109.9
C18 C19 H19B 109.9
H19A C19 H19B 108.3
O3 C7 H7A 109.5
O3 C7 H7B 109.5
H7A C7 H7B 109.5
O3 C7 H7C 109.5
H7A C7 H7C 109.5
H7B C7 H7C 109.5
C11 C14 H14A 109.5
C11 C14 H14B 109.5
H14A C14 H14B 109.5
C11 C14 H14C 109.5
H14A C14 H14C 109.5
H14B C14 H14C 109.5

loop_
_geom_bond_atom_site_label_1
_geom_bond_atom_site_label_2
_geom_bond_distance
S1 O2 1.421(2)
S1 O1 1.428(2)
S1 N1 1.6633(17)
S1 C8 1.759(3)
O5 C21 1.415(2)
O5 H5 0.8200
N1 C5 1.437(3)
N1 C16 1.509(3)
O4 C20 1.204(3)
O3 C2 1.364(3)
O3 C7 1.414(4)
C5 C4 1.388(3)
C5 C6 1.397(3)
C20 C19 1.503(4)
C20 C15 1.522(3)
C3 C4 1.387(3)
C3 C2 1.389(3)
C3 H3 0.9300
C8 C13 1.386(3)
C8 C9 1.389(3)
C6 C1 1.382(3)
C6 C21 1.512(3)
C16 C17 1.507(4)
C16 C15 1.533(3)
C16 H16 0.9800
C21 C15 1.525(3)
C21 H21 0.9800
C15 H15 0.9800
C1 C2 1.391(4)
C1 H1 0.9300
C9 C10 1.365(5)
C9 H9 0.9300
C4 H4 0.9300
C11 C12 1.382(4)
C11 C10 1.401(5)
C11 C14 1.500(5)
C12 C13 1.384(4)
C12 H12 0.9300
C10 H10 0.9300
C13 H13 0.9300
C17 C18 1.459(5)
C17 H17A 0.9700
C17 H17B 0.9700
C18 C19 1.562(6)
C18 H18A 0.9700
C18 H18B 0.9700
C19 H19A 0.9700
C19 H19B 0.9700
C7 H7A 0.9600
C7 H7B 0.9600
C7 H7C 0.9600
C14 H14A 0.9600
C14 H14B 0.9600
C14 H14C 0.9600

loop_
_geom_torsion_atom_site_label_1
_geom_torsion_atom_site_label_2
_geom_torsion_atom_site_label_3
_geom_torsion_atom_site_label_4
_geom_torsion
O2 S1 N1 C5 -36.6(2)
O1 S1 N1 C5 -166.28(17)
C8 S1 N1 C5 79.48(18)
O2 S1 N1 C16 178.22(17)
O1 S1 N1 C16 48.52(18)
C8 S1 N1 C16 -65.72(17)
C16 N1 C5 C4 -152.6(2)
S1 N1 C5 C4 64.8(3)
C16 N1 C5 C6 29.1(3)
S1 N1 C5 C6 -113.49(18)
O2 S1 C8 C13 -132.99(18)
O1 S1 C8 C13 -2.0(2)
N1 S1 C8 C13 110.80(18)
O2 S1 C8 C9 47.5(2)
O1 S1 C8 C9 178.53(19)
N1 S1 C8 C9 -68.7(2)
C4 C5 C6 C1 -3.3(3)
N1 C5 C6 C1 175.08(18)
C4 C5 C6 C21 175.18(19)
N1 C5 C6 C21 -6.5(3)
C5 N1 C16 C17 125.8(2)
S1 N1 C16 C17 -90.5(2)
C5 N1 C16 C15 -2.5(3)
S1 N1 C16 C15 141.26(15)
C1 C6 C21 O5 12.8(3)
C5 C6 C21 O5 -165.56(17)
C1 C6 C21 C15 139.50(19)
C5 C6 C21 C15 -38.9(2)
O4 C20 C15 C21 -9.5(3)
C19 C20 C15 C21 172.3(2)
O4 C20 C15 C16 -137.5(2)
C19 C20 C15 C16 44.4(3)
O5 C21 C15 C20 60.4(2)
C6 C21 C15 C20 -66.3(2)
O5 C21 C15 C16 -169.59(18)
C6 C21 C15 C16 63.8(2)
C17 C16 C15 C20 -43.2(3)
N1 C16 C15 C20 86.3(2)
C17 C16 C15 C21 -172.4(2)
N1 C16 C15 C21 -42.9(2)
C5 C6 C1 C2 -1.3(3)
C21 C6 C1 C2 -179.65(19)
C7 O3 C2 C3 -9.4(4)
C7 O3 C2 C1 171.5(2)
C4 C3 C2 O3 178.6(2)
C4 C3 C2 C1 -2.4(3)
C6 C1 C2 O3 -176.7(2)
C6 C1 C2 C3 4.2(3)
C13 C8 C9 C10 -1.4(4)
S1 C8 C9 C10 178.1(2)
C2 C3 C4 C5 -2.2(3)
C6 C5 C4 C3 5.0(3)
N1 C5 C4 C3 -173.3(2)
C10 C11 C12 C13 -1.8(4)
C14 C11 C12 C13 177.7(3)
C8 C9 C10 C11 -0.8(4)
C12 C11 C10 C9 2.3(4)
C14 C11 C10 C9 -177.1(3)
C9 C8 C13 C12 1.9(4)
S1 C8 C13 C12 -177.59(18)
C11 C12 C13 C8 -0.3(4)
N1 C16 C17 C18 -76.4(4)
C15 C16 C17 C18 51.2(4)
C16 C17 C18 C19 -59.3(5)
O4 C20 C19 C18 133.1(3)
C15 C20 C19 C18 -48.8(3)
C17 C18 C19 C20 56.9(4)
